data_2228802
loop_
_publ_author_name
'Wang, Dong'e'

_publ_section_title
;
 (2-{[2-(2-Aminoethylamino)ethyl]iminomethyl}phenolato)nickel(II)
 chloride dihydrate
;
_journal_coeditor_code LH5172
_journal_issue 1
_journal_name_full 'Acta Crystallographica Section E'
_journal_page_first m38
_journal_paper_doi 10.1107/S1600536810050026
_journal_volume 67
_journal_year 2011
_chemical_formula_iupac '[Ni (C11 H16 N3 O)] Cl, 2H2 O'
_chemical_formula_moiety 'C11 H16 N3 Ni O +, Cl -, 2(H2 O)'
_chemical_formula_sum 'C11 H20 Cl N3 Ni O3'
_chemical_formula_weight 336.46
_chemical_name_systematic
;
(2-{[2-(2-Aminoethylamino)ethyl]iminomethyl}phenolato)nickel(II) chloride
dihydrate
;
_space_group_IT_number 14
_symmetry_cell_setting monoclinic
_symmetry_space_group_name_Hall '-P 2yn'
_symmetry_space_group_name_H-M 'P 1 21/n 1'
_atom_sites_solution_hydrogens geom
_atom_sites_solution_primary direct
_atom_sites_solution_secondary difmap
_audit_creation_method SHELXL-97
_cell_angle_alpha 90.00
_cell_angle_beta 96.699(3)
_cell_angle_gamma 90.00
_cell_formula_units_Z 4
_cell_length_a 7.1062(16)
_cell_length_b 11.6685(19)
_cell_length_c 17.677(2)
_cell_measurement_reflns_used 1489
_cell_measurement_temperature 298(2)
_cell_measurement_theta_max 19.54
_cell_measurement_theta_min 1.73
_cell_volume 1455.7(4)
_computing_cell_refinement 'SAINT-Plus (Bruker, 2001)'
_computing_data_collection 'SMART (Bruker, 2001)'
_computing_data_reduction 'SAINT-Plus (Bruker, 2001)'
_computing_molecular_graphics 'SHELXTL (Sheldrick, 2008)'
_computing_publication_material 'SHELXTL (Sheldrick, 2008)'
_computing_structure_refinement 'SHELXL97 (Sheldrick, 2008)'
_computing_structure_solution 'SHELXS97 (Sheldrick, 2008)'
_diffrn_ambient_temperature 298(2)
_diffrn_measured_fraction_theta_full 0.997
_diffrn_measured_fraction_theta_max 0.997
_diffrn_measurement_device_type 'Bruker SMART APEX I CCD area-detector'
_diffrn_measurement_method '0.3\% wide \w exposures'
_diffrn_radiation_monochromator graphite
_diffrn_radiation_source 'fine focus sealed Siemens Mo tube'
_diffrn_radiation_type 'Mo k\a'
_diffrn_radiation_wavelength 0.71073
_diffrn_reflns_av_R_equivalents 0.0994
_diffrn_reflns_av_sigmaI/netI 0.0856
_diffrn_reflns_limit_h_max 8
_diffrn_reflns_limit_h_min -8
_diffrn_reflns_limit_k_max 13
_diffrn_reflns_limit_k_min -13
_diffrn_reflns_limit_l_max 21
_diffrn_reflns_limit_l_min -21
_diffrn_reflns_number 13581
_diffrn_reflns_theta_full 25.02
_diffrn_reflns_theta_max 25.02
_diffrn_reflns_theta_min 2.10
_exptl_absorpt_coefficient_mu 1.523
_exptl_absorpt_correction_T_max 0.863
_exptl_absorpt_correction_T_min 0.783
_exptl_absorpt_correction_type multi-scan
_exptl_absorpt_process_details '(SADABS; Sheldrick, 1996)'
_exptl_crystal_colour yellow
_exptl_crystal_density_diffrn 1.535
_exptl_crystal_density_method 'not measured'
_exptl_crystal_description needle
_exptl_crystal_F_000 704
_exptl_crystal_size_max 0.20
_exptl_crystal_size_mid 0.06
_exptl_crystal_size_min 0.04
_refine_diff_density_max 0.407
_refine_diff_density_min -0.670
_refine_ls_extinction_method none
_refine_ls_goodness_of_fit_ref 1.164
_refine_ls_hydrogen_treatment mixed
_refine_ls_matrix_type full
_refine_ls_number_parameters 193
_refine_ls_number_reflns 2565
_refine_ls_number_restraints 10
_refine_ls_restrained_S_all 1.162
_refine_ls_R_factor_all 0.1231
_refine_ls_R_factor_gt 0.0794
_refine_ls_shift/su_max 0.000
_refine_ls_shift/su_mean 0.000
_refine_ls_structure_factor_coef Fsqd
_refine_ls_weighting_details 'calc w=1/[\s^2^(Fo^2^)+(0.0551P)^2^+0.0000P] where P=(Fo^2^+2Fc^2^)/3'
_refine_ls_weighting_scheme calc
_refine_ls_wR_factor_gt 0.1371
_refine_ls_wR_factor_ref 0.1523
_reflns_number_gt 1860
_reflns_number_total 2565
_reflns_threshold_expression I>2\s(I)
_cod_data_source_file lh5172.cif
_cod_data_source_block I
_cod_original_cell_volume 1455.8(4)
_cod_original_sg_symbol_H-M 'P 21/n'
_cod_database_code 2228802
_cod_database_fobs_code 2228802

loop_
_symmetry_equiv_pos_as_xyz
'x, y, z'
'-x+1/2, y+1/2, -z+1/2'
'-x, -y, -z'
'x-1/2, -y-1/2, z-1/2'

loop_
_atom_site_type_symbol
_atom_site_label
_atom_site_fract_x
_atom_site_fract_y
_atom_site_fract_z
_atom_site_U_iso_or_equiv
_atom_site_adp_type
_atom_site_calc_flag
_atom_site_refinement_flags
_atom_site_occupancy
_atom_site_disorder_assembly
_atom_site_disorder_group
Ni Ni1 0.63623(11) 0.34513(7) 0.37464(5) 0.0333(3) Uani d . 1 . .
C C1 0.7236(9) 0.5502(6) 0.4572(4) 0.0358(17) Uani d . 1 . .
C C2 0.7687(9) 0.4916(6) 0.5255(4) 0.0385(17) Uani d . 1 . .
C C3 0.8289(10) 0.5530(7) 0.5919(4) 0.051(2) Uani d . 1 . .
H H3 0.8572 0.5139 0.6376 0.061 Uiso calc R 1 . .
C C4 0.8469(10) 0.6701(8) 0.5906(5) 0.056(2) Uani d . 1 . .
H H4 0.8896 0.7100 0.6348 0.067 Uiso calc R 1 . .
C C5 0.8020(10) 0.7266(7) 0.5245(4) 0.051(2) Uani d . 1 . .
H H5 0.8110 0.8061 0.5242 0.061 Uiso calc R 1 . .
C C6 0.7432(9) 0.6705(6) 0.4571(4) 0.0454(19) Uani d . 1 . .
H H6 0.7166 0.7117 0.4121 0.055 Uiso calc R 1 . .
C C21 0.7525(9) 0.3699(6) 0.5302(4) 0.0416(18) Uani d . 1 . .
H H21 0.7820 0.3364 0.5778 0.050 Uiso calc R 1 . .
C C22 0.6905(10) 0.1786(6) 0.4877(5) 0.053(2) Uani d . 1 . .
H H22A 0.5692 0.1585 0.5041 0.064 Uiso calc R 1 . .
H H22B 0.7903 0.1556 0.5268 0.064 Uiso calc R 1 . .
C C23 0.7149(10) 0.1201(6) 0.4129(4) 0.048(2) Uani d . 1 . .
H H23A 0.8472 0.1201 0.4042 0.058 Uiso calc R 1 . .
H H23B 0.6708 0.0415 0.4133 0.058 Uiso calc R 1 . .
C C24 0.6345(10) 0.1642(6) 0.2747(4) 0.0479(19) Uani d . 1 . .
H H24A 0.5831 0.0902 0.2580 0.058 Uiso calc R 1 . .
H H24B 0.7693 0.1647 0.2704 0.058 Uiso calc R 1 . .
C C25 0.5361(10) 0.2590(5) 0.2279(4) 0.0427(19) Uani d . 1 . .
H H25A 0.5694 0.2569 0.1763 0.051 Uiso calc R 1 . .
H H25B 0.3997 0.2515 0.2261 0.051 Uiso calc R 1 . .
Cl Cl1 0.2875(3) 0.52634(16) 0.14998(11) 0.0494(5) Uani d . 1 . .
N N1 0.7000(7) 0.3025(5) 0.4737(3) 0.0395(14) Uani d . 1 . .
N N2 0.5992(8) 0.1873(5) 0.3525(3) 0.0426(15) Uani d D 1 . .
H H2A 0.488(5) 0.167(6) 0.364(4) 0.051 Uiso d D 1 . .
N N3 0.6022(8) 0.3689(4) 0.2664(3) 0.0357(14) Uani d D 1 . .
H H3A 0.507(4) 0.405(5) 0.247(3) 0.043 Uiso d D 1 . .
H H3B 0.711(4) 0.384(5) 0.253(3) 0.043 Uiso d D 1 . .
O O1 0.6663(6) 0.5003(4) 0.3910(2) 0.0374(11) Uani d . 1 . .
O O2 0.4176(8) 0.6467(4) 0.3029(3) 0.0581(14) Uani d D 1 . .
H H2B 0.386(12) 0.617(6) 0.261(2) 0.087 Uiso d D 1 . .
H H2C 0.484(11) 0.599(5) 0.327(3) 0.087 Uiso d D 1 . .
O O3 0.5374(8) 0.8703(5) 0.2971(4) 0.0741(18) Uani d D 1 . .
H H3C 0.508(12) 0.803(2) 0.300(6) 0.111 Uiso d D 1 . .
H H3D 0.446(8) 0.906(6) 0.308(6) 0.111 Uiso d D 1 . .

loop_
_atom_site_aniso_label
_atom_site_aniso_U_11
_atom_site_aniso_U_22
_atom_site_aniso_U_33
_atom_site_aniso_U_12
_atom_site_aniso_U_13
_atom_site_aniso_U_23
Ni1 0.0315(5) 0.0318(5) 0.0368(5) 0.0024(4) 0.0045(4) 0.0000(4)
C1 0.028(4) 0.046(5) 0.033(4) -0.002(3) 0.003(3) -0.005(4)
C2 0.029(4) 0.053(5) 0.034(4) 0.005(3) 0.004(3) -0.002(4)
C3 0.036(4) 0.076(6) 0.038(5) 0.010(4) -0.002(4) 0.002(4)
C4 0.048(5) 0.071(7) 0.047(5) -0.008(4) -0.002(4) -0.014(5)
C5 0.046(5) 0.055(5) 0.051(6) 0.001(4) 0.010(4) -0.020(4)
C6 0.036(4) 0.049(5) 0.051(5) -0.004(4) 0.004(3) -0.013(4)
C21 0.037(4) 0.054(5) 0.034(4) 0.015(4) 0.005(3) 0.014(4)
C22 0.037(4) 0.045(5) 0.076(6) -0.005(4) 0.003(4) 0.007(4)
C23 0.040(4) 0.027(4) 0.078(6) 0.009(3) 0.006(4) 0.004(4)
C24 0.045(4) 0.043(4) 0.057(5) -0.005(4) 0.012(4) -0.015(4)
C25 0.047(5) 0.043(5) 0.038(4) -0.009(4) 0.003(4) -0.011(3)
Cl1 0.0508(12) 0.0435(11) 0.0529(12) 0.0020(9) 0.0017(10) 0.0043(9)
N1 0.032(3) 0.038(3) 0.049(4) 0.008(3) 0.005(3) 0.004(3)
N2 0.041(4) 0.042(4) 0.045(4) -0.010(3) 0.007(3) 0.012(3)
N3 0.030(3) 0.032(4) 0.044(4) 0.001(3) 0.003(3) -0.007(3)
O1 0.042(3) 0.035(3) 0.033(3) 0.003(2) -0.003(2) 0.000(2)
O2 0.071(4) 0.046(3) 0.056(3) 0.009(3) -0.001(3) -0.002(3)
O3 0.066(4) 0.042(3) 0.118(5) 0.003(3) 0.027(4) -0.004(4)

loop_
_atom_type_symbol
_atom_type_description
_atom_type_scat_dispersion_real
_atom_type_scat_dispersion_imag
_atom_type_scat_source
C C 0.0033 0.0016 'International Tables Vol C Tables 4.2.6.8 and 6.1.1.4'
H H 0.0000 0.0000 'International Tables Vol C Tables 4.2.6.8 and 6.1.1.4'
N N 0.0061 0.0033 'International Tables Vol C Tables 4.2.6.8 and 6.1.1.4'
O O 0.0106 0.0060 'International Tables Vol C Tables 4.2.6.8 and 6.1.1.4'
Cl Cl 0.1484 0.1585 'International Tables Vol C Tables 4.2.6.8 and 6.1.1.4'
Ni Ni 0.3393 1.1124 'International Tables Vol C Tables 4.2.6.8 and 6.1.1.4'

loop_
_geom_angle_atom_site_label_1
_geom_angle_atom_site_label_2
_geom_angle_atom_site_label_3
_geom_angle_site_symmetry_1
_geom_angle_site_symmetry_3
_geom_angle
_geom_angle_publ_flag
N1 Ni1 O1 . . 96.1(2) ?
N1 Ni1 N2 . . 86.9(3) ?
O1 Ni1 N2 . . 176.9(2) ?
N1 Ni1 N3 . . 169.4(2) ?
O1 Ni1 N3 . . 90.7(2) ?
N2 Ni1 N3 . . 86.4(2) ?
O1 C1 C2 . . 124.4(6) ?
O1 C1 C6 . . 117.1(6) ?
C2 C1 C6 . . 118.5(6) ?
C1 C2 C3 . . 119.5(7) ?
C1 C2 C21 . . 121.8(6) ?
C3 C2 C21 . . 118.6(7) ?
C4 C3 C2 . . 121.0(7) ?
C4 C3 H3 . . 119.5 ?
C2 C3 H3 . . 119.5 ?
C5 C4 C3 . . 119.2(7) ?
C5 C4 H4 . . 120.4 ?
C3 C4 H4 . . 120.4 ?
C4 C5 C6 . . 122.3(8) ?
C4 C5 H5 . . 118.9 ?
C6 C5 H5 . . 118.9 ?
C5 C6 C1 . . 119.3(7) ?
C5 C6 H6 . . 120.3 ?
C1 C6 H6 . . 120.3 ?
N1 C21 C2 . . 125.4(6) ?
N1 C21 H21 . . 117.3 ?
C2 C21 H21 . . 117.3 ?
N1 C22 C23 . . 106.5(6) ?
N1 C22 H22A . . 110.4 ?
C23 C22 H22A . . 110.4 ?
N1 C22 H22B . . 110.4 ?
C23 C22 H22B . . 110.4 ?
H22A C22 H22B . . 108.6 ?
N2 C23 C22 . . 106.1(5) ?
N2 C23 H23A . . 110.5 ?
C22 C23 H23A . . 110.5 ?
N2 C23 H23B . . 110.5 ?
C22 C23 H23B . . 110.5 ?
H23A C23 H23B . . 108.7 ?
N2 C24 C25 . . 105.3(6) ?
N2 C24 H24A . . 110.7 ?
C25 C24 H24A . . 110.7 ?
N2 C24 H24B . . 110.7 ?
C25 C24 H24B . . 110.7 ?
H24A C24 H24B . . 108.8 ?
N3 C25 C24 . . 106.1(5) ?
N3 C25 H25A . . 110.5 ?
C24 C25 H25A . . 110.5 ?
N3 C25 H25B . . 110.5 ?
C24 C25 H25B . . 110.5 ?
H25A C25 H25B . . 108.7 ?
C21 N1 C22 . . 118.9(6) ?
C21 N1 Ni1 . . 126.3(5) ?
C22 N1 Ni1 . . 114.7(5) ?
C24 N2 C23 . . 116.0(6) ?
C24 N2 Ni1 . . 109.9(4) ?
C23 N2 Ni1 . . 108.2(4) ?
C24 N2 H2A . . 116(5) ?
C23 N2 H2A . . 97(5) ?
Ni1 N2 H2A . . 109(5) ?
C25 N3 Ni1 . . 109.0(4) ?
C25 N3 H3A . . 93(4) ?
Ni1 N3 H3A . . 119(4) ?
C25 N3 H3B . . 107(4) ?
Ni1 N3 H3B . . 107(4) ?
H3A N3 H3B . . 120(4) ?
C1 O1 Ni1 . . 126.0(4) ?
H2B O2 H2C . . 104(3) ?
H3C O3 H3D . . 105(8) ?

loop_
_geom_bond_atom_site_label_1
_geom_bond_atom_site_label_2
_geom_bond_site_symmetry_2
_geom_bond_distance
_geom_bond_publ_flag
Ni1 N1 . 1.825(6) ?
Ni1 O1 . 1.842(4) ?
Ni1 N2 . 1.894(6) ?
Ni1 N3 . 1.920(6) ?
C1 O1 . 1.329(7) ?
C1 C2 . 1.392(9) ?
C1 C6 . 1.410(9) ?
C2 C3 . 1.398(10) ?
C2 C21 . 1.429(9) ?
C3 C4 . 1.373(10) ?
C3 H3 . 0.9300 ?
C4 C5 . 1.346(10) ?
C4 H4 . 0.9300 ?
C5 C6 . 1.381(9) ?
C5 H5 . 0.9300 ?
C6 H6 . 0.9300 ?
C21 N1 . 1.292(8) ?
C21 H21 . 0.9300 ?
C22 N1 . 1.469(8) ?
C22 C23 . 1.515(10) ?
C22 H22A . 0.9700 ?
C22 H22B . 0.9700 ?
C23 N2 . 1.492(9) ?
C23 H23A . 0.9700 ?
C23 H23B . 0.9700 ?
C24 N2 . 1.452(9) ?
C24 C25 . 1.504(9) ?
C24 H24A . 0.9700 ?
C24 H24B . 0.9700 ?
C25 N3 . 1.501(8) ?
C25 H25A . 0.9700 ?
C25 H25B . 0.9700 ?
N2 H2A . 0.87(2) ?
N3 H3A . 0.84(4) ?
N3 H3B . 0.854(19) ?
O2 H2B . 0.83(2) ?
O2 H2C . 0.82(6) ?
O3 H3C . 0.82(2) ?
O3 H3D . 0.81(7) ?

loop_
_geom_hbond_atom_site_label_D
_geom_hbond_atom_site_label_H
_geom_hbond_atom_site_label_A
_geom_hbond_site_symmetry_A
_geom_hbond_distance_DH
_geom_hbond_distance_HA
_geom_hbond_distance_DA
_geom_hbond_angle_DHA
_geom_hbond_publ_flag
N2 H2A Cl1 2_545 0.87(2) 2.55(4) 3.325(6) 149(6) yes
N3 H3A Cl1 . 0.84(4) 2.60(3) 3.397(6) 160(5) yes
N3 H3B O3 2_645 0.854(19) 2.09(3) 2.914(8) 162(6) yes
O2 H2B Cl1 . 0.83(2) 2.27(5) 3.091(5) 176(9) yes
O2 H2C O1 . 0.82(6) 1.99(6) 2.797(6) 172(8) yes
O3 H3C O2 . 0.82(2) 1.93(2) 2.750(8) 175(9) yes
O3 H3D Cl1 2 0.81(7) 2.36(7) 3.166(6) 172(9) yes
C25 H25B O2 2_545 0.97 2.56 3.464(9) 154.3 yes

loop_
_geom_torsion_atom_site_label_1
_geom_torsion_atom_site_label_2
_geom_torsion_atom_site_label_3
_geom_torsion_atom_site_label_4
_geom_torsion_site_symmetry_1
_geom_torsion_site_symmetry_2
_geom_torsion_site_symmetry_3
_geom_torsion_site_symmetry_4
_geom_torsion
_geom_torsion_publ_flag
O1 C1 C2 C3 . . . . 179.6(6) ?
C6 C1 C2 C3 . . . . 1.0(9) ?
O1 C1 C2 C21 . . . . -1.4(10) ?
C6 C1 C2 C21 . . . . 179.9(6) ?
C1 C2 C3 C4 . . . . -1.0(10) ?
C21 C2 C3 C4 . . . . -180.0(6) ?
C2 C3 C4 C5 . . . . 1.4(11) ?
C3 C4 C5 C6 . . . . -1.8(11) ?
C4 C5 C6 C1 . . . . 1.9(11) ?
O1 C1 C6 C5 . . . . 179.9(6) ?
C2 C1 C6 C5 . . . . -1.4(10) ?
C1 C2 C21 N1 . . . . 1.5(11) ?
C3 C2 C21 N1 . . . . -179.5(6) ?
N1 C22 C23 N2 . . . . -42.0(7) ?
N2 C24 C25 N3 . . . . 51.1(7) ?
C2 C21 N1 C22 . . . . 179.9(6) ?
C2 C21 N1 Ni1 . . . . 0.6(10) ?
C23 C22 N1 C21 . . . . -154.8(6) ?
C23 C22 N1 Ni1 . . . . 24.7(7) ?
O1 Ni1 N1 C21 . . . . -1.9(6) ?
N2 Ni1 N1 C21 . . . . 178.6(6) ?
N3 Ni1 N1 C21 . . . . 128.3(13) ?
O1 Ni1 N1 C22 . . . . 178.7(4) ?
N2 Ni1 N1 C22 . . . . -0.8(5) ?
N3 Ni1 N1 C22 . . . . -51.1(15) ?
C25 C24 N2 C23 . . . . -167.6(5) ?
C25 C24 N2 Ni1 . . . . -44.5(6) ?
C22 C23 N2 C24 . . . . 166.1(6) ?
C22 C23 N2 Ni1 . . . . 42.1(6) ?
N1 Ni1 N2 C24 . . . . -151.6(5) ?
N3 Ni1 N2 C24 . . . . 20.3(5) ?
N1 Ni1 N2 C23 . . . . -24.0(4) ?
N3 Ni1 N2 C23 . . . . 147.9(5) ?
C24 C25 N3 Ni1 . . . . -35.4(6) ?
N1 Ni1 N3 C25 . . . . 59.6(15) ?
O1 Ni1 N3 C25 . . . . -169.8(4) ?
N2 Ni1 N3 C25 . . . . 9.2(4) ?
C2 C1 O1 Ni1 . . . . -0.6(9) ?
C6 C1 O1 Ni1 . . . . 178.0(4) ?
N1 Ni1 O1 C1 . . . . 2.0(5) ?
N3 Ni1 O1 C1 . . . . -170.0(5) ?
